data_4115170
loop_
_publ_author_name
'Takashi Kajiwara'
'Noriyoshi Kon'
'Shuichi Yokozawa'
'Tasuku Ito'
'Nobuhiko Iki'
'Sotaro Miyano'

_publ_section_title
;
 Synthesis, Structure, and Ferromagnetic Behavior of Decacopper(II)
 Cluster Complex Supported by Hexaanionic p-tert-Butylthiacalix[6]arene
;
_journal_name_full 'Journal of the American Chemical Society'
_journal_page_first 11274
_journal_page_last 11275
_journal_paper_doi 10.1021/ja0273391
_journal_volume 124
_journal_year 2002
_chemical_formula_sum 'C146 H206 Cu10 N8 O33 S12'
_chemical_formula_weight 3621.31
_chemical_name_systematic
; 
 ? 
;
_space_group_IT_number 15
_symmetry_cell_setting monoclinic
_symmetry_space_group_name_Hall '-C 2yc'
_symmetry_space_group_name_H-M 'C 1 2/c 1'
_atom_sites_solution_hydrogens geom
_atom_sites_solution_primary direct
_atom_sites_solution_secondary difmap
_audit_creation_method SHELXL-97
_cell_angle_alpha 90.00
_cell_angle_beta 97.659(2)
_cell_angle_gamma 90.00
_cell_formula_units_Z 4
_cell_length_a 30.043(3)
_cell_length_b 17.1273(18)
_cell_length_c 35.197(4)
_cell_measurement_temperature 200(2)
_cell_measurement_theta_max 27.53
_cell_measurement_theta_min 1.53
_cell_volume 17949(3)
_computing_cell_refinement 'Bruker SMART'
_computing_data_collection 'Bruker SMART'
_computing_data_reduction 'Bruker SHELXTL'
_computing_molecular_graphics 'Bruker SHELXTL'
_computing_publication_material 'Bruker SHELXTL'
_computing_structure_refinement 'SHELXL-97 (Sheldrick, 1997)'
_computing_structure_solution
;
SIR97: a new tool for crystal structure determination and refinement, 
Altomare, A.; Burla, M. C.; Camalli, M.; Cascarano, G.; Giacovazzo, C.; 
Guagliardi, A.; Moliterni, A. G. G.; Polidori, G.; Spagna, R.   
J. Appl. Cryst. 1998, 32, 115. (Sheldrick, 1990)' 
;
_diffrn_ambient_temperature 200(2)
_diffrn_measured_fraction_theta_full 0.987
_diffrn_measured_fraction_theta_max 0.987
_diffrn_measurement_device_type 'CCD area detector'
_diffrn_measurement_method 'phi and omega scans'
_diffrn_radiation_monochromator graphite
_diffrn_radiation_source 'fine-focus sealed tube'
_diffrn_radiation_type MoK\a
_diffrn_radiation_wavelength 0.71073
_diffrn_reflns_av_R_equivalents 0.0372
_diffrn_reflns_av_sigmaI/netI 0.0723
_diffrn_reflns_limit_h_max 39
_diffrn_reflns_limit_h_min -36
_diffrn_reflns_limit_k_max 22
_diffrn_reflns_limit_k_min -14
_diffrn_reflns_limit_l_max 41
_diffrn_reflns_limit_l_min -45
_diffrn_reflns_number 57629
_diffrn_reflns_theta_full 27.53
_diffrn_reflns_theta_max 27.53
_diffrn_reflns_theta_min 1.53
_exptl_absorpt_coefficient_mu 1.364
_exptl_absorpt_correction_T_max 0.7267
_exptl_absorpt_correction_T_min 0.6467
_exptl_absorpt_correction_type multi-scan
_exptl_absorpt_process_details '(SADABS; Sheldrick, 1996)'
_exptl_crystal_colour 'deep red'
_exptl_crystal_density_diffrn 1.340
_exptl_crystal_description prism
_exptl_crystal_F_000 7536
_exptl_crystal_size_max 0.35
_exptl_crystal_size_mid 0.32
_exptl_crystal_size_min 0.25
_refine_diff_density_max 0.864
_refine_diff_density_min -0.457
_refine_diff_density_rms 0.125
_refine_ls_extinction_method none
_refine_ls_goodness_of_fit_ref 0.934
_refine_ls_hydrogen_treatment mixed
_refine_ls_matrix_type full
_refine_ls_number_parameters 1043
_refine_ls_number_reflns 20437
_refine_ls_number_restraints 21
_refine_ls_restrained_S_all 0.934
_refine_ls_R_factor_all 0.0958
_refine_ls_R_factor_gt 0.0573
_refine_ls_shift/su_max 2.065
_refine_ls_shift/su_mean 0.091
_refine_ls_structure_factor_coef Fsqd
_refine_ls_weighting_details 'calc w=1/[\s^2^(Fo^2^)+(0.1055P)^2^+0.0000P] where P=(Fo^2^+2Fc^2^)/3'
_refine_ls_weighting_scheme calc
_refine_ls_wR_factor_gt 0.1635
_refine_ls_wR_factor_ref 0.1803
_reflns_number_gt 12441
_reflns_number_total 20437
_reflns_threshold_expression >2sigma(I)
_cod_data_source_file ja0273391_s2.cif
_cod_data_source_block decacopper(II)
_cod_original_cell_volume 17950(3)
_cod_database_code 4115170

loop_
_symmetry_equiv_pos_as_xyz
'x, y, z'
'-x, y, -z+1/2'
'x+1/2, y+1/2, z'
'-x+1/2, y+1/2, -z+1/2'
'-x, -y, -z'
'x, -y, z-1/2'
'-x+1/2, -y+1/2, -z'
'x+1/2, -y+1/2, z-1/2'

loop_
_atom_site_label
_atom_site_type_symbol
_atom_site_fract_x
_atom_site_fract_y
_atom_site_fract_z
_atom_site_U_iso_or_equiv
_atom_site_adp_type
_atom_site_occupancy
_atom_site_symmetry_multiplicity
_atom_site_calc_flag
_atom_site_refinement_flags
_atom_site_disorder_assembly
_atom_site_disorder_group
Cu1 Cu 0.544568(12) 0.95714(2) 0.356345(10) 0.02690(9) Uani 1 1 d . C .
Cu2 Cu 0.536360(12) 0.84250(2) 0.282050(10) 0.03080(9) Uani 1 1 d . . .
Cu3 Cu 0.613960(15) 0.95783(2) 0.291893(11) 0.03926(11) Uani 1 1 d . . .
Cu4 Cu 0.544454(12) 1.08976(2) 0.288036(10) 0.03333(10) Uani 1 1 d . . .
Cu5 Cu 0.462762(12) 0.97080(2) 0.279919(9) 0.03034(9) Uani 1 1 d . . .
S1 S 0.51178(3) 0.88761(5) 0.41314(2) 0.03116(18) Uani 1 1 d . C .
S2 S 0.55397(3) 0.69409(5) 0.29934(2) 0.0394(2) Uani 1 1 d . . .
S3 S 0.68822(3) 0.91176(6) 0.31659(3) 0.0488(2) Uani 1 1 d . C .
S4 S 0.59788(3) 1.02611(5) 0.43085(2) 0.03216(19) Uani 1 1 d . . .
S5 S 0.53256(3) 1.21839(5) 0.31052(2) 0.0375(2) Uani 1 1 d . C .
S6 S 0.38779(3) 1.02234(5) 0.30387(2) 0.03405(19) Uani 1 1 d . C .
O1 O 0.54128(7) 0.84575(11) 0.33829(5) 0.0302(5) Uani 1 1 d . . .
O2 O 0.60125(7) 0.84575(12) 0.28405(6) 0.0322(5) Uani 1 1 d . . .
O3 O 0.60903(7) 0.94982(12) 0.35380(5) 0.0325(5) Uani 1 1 d . C .
O4 O 0.54491(7) 1.07013(12) 0.35204(6) 0.0331(5) Uani 1 1 d . C .
O5 O 0.47748(7) 1.08334(12) 0.28368(5) 0.0298(5) Uani 1 1 d . C .
O6 O 0.47839(6) 0.96371(11) 0.33722(5) 0.0282(5) Uani 1 1 d . C .
C1 C 0.53120(9) 0.78371(17) 0.35836(8) 0.0294(7) Uani 1 1 d . C .
C2 C 0.51690(10) 0.79193(17) 0.39432(8) 0.0327(8) Uani 1 1 d . . .
C3 C 0.50901(12) 0.7278(2) 0.41613(10) 0.0478(10) Uani 1 1 d . . .
H1 H 0.4994 0.7356 0.4405 0.057 Uiso 1 1 calc R . .
C4 C 0.51471(14) 0.6529(2) 0.40355(12) 0.0640(12) Uani 1 1 d . . .
C5 C 0.52747(13) 0.6447(2) 0.36708(11) 0.0529(10) Uani 1 1 d . C .
H2 H 0.5306 0.5937 0.3572 0.063 Uiso 1 1 calc R . .
C6 C 0.53563(10) 0.70787(18) 0.34499(9) 0.0366(8) Uani 1 1 d . C .
C7 C 0.5102(2) 0.5804(3) 0.43036(15) 0.108(2) Uani 1 1 d . . .
C8 C 0.4712(3) 0.5946(4) 0.4533(2) 0.240(3) Uani 1 1 d . . .
H3 H 0.4696 0.5517 0.4715 0.359 Uiso 1 1 calc R C .
H4 H 0.4431 0.5974 0.4358 0.359 Uiso 1 1 calc R . .
H5 H 0.4760 0.6439 0.4674 0.359 Uiso 1 1 calc R . .
C9 C 0.5039(2) 0.5051(3) 0.4071(2) 0.143(3) Uani 1 1 d . . .
H6 H 0.5307 0.4952 0.3948 0.215 Uiso 1 1 calc R C .
H7 H 0.4777 0.5102 0.3875 0.215 Uiso 1 1 calc R . .
H8 H 0.4993 0.4615 0.4242 0.215 Uiso 1 1 calc R . .
C10 C 0.5541(3) 0.5745(4) 0.45691(19) 0.199(4) Uani 1 1 d . . .
H9 H 0.5544 0.6132 0.4774 0.298 Uiso 1 1 calc R C .
H10 H 0.5792 0.5844 0.4424 0.298 Uiso 1 1 calc R . .
H11 H 0.5570 0.5220 0.4681 0.298 Uiso 1 1 calc R . .
C11 C 0.62680(10) 0.79414(18) 0.30512(8) 0.0330(8) Uani 1 1 d . . .
C12 C 0.61155(10) 0.71969(19) 0.31250(9) 0.0388(8) Uani 1 1 d . . .
C13 C 0.64072(12) 0.6654(2) 0.33225(12) 0.0567(11) Uani 1 1 d . . .
H12 H 0.6299 0.6144 0.3362 0.068 Uiso 1 1 calc R C .
C14 C 0.68526(13) 0.6833(3) 0.34635(13) 0.0669(13) Uani 1 1 d . . .
C15 C 0.69872(12) 0.7580(3) 0.34003(11) 0.0584(12) Uani 1 1 d . . .
H13 H 0.7287 0.7726 0.3492 0.070 Uiso 1 1 calc R C .
C16 C 0.67025(11) 0.8134(2) 0.32072(9) 0.0393(8) Uani 1 1 d . C .
C17 C 0.71698(17) 0.6242(4) 0.36587(18) 0.108(2) Uani 1 1 d . . .
C18 C 0.75663(19) 0.6146(4) 0.3452(2) 0.156(3) Uani 1 1 d . . .
H14 H 0.7803 0.5863 0.3615 0.234 Uiso 1 1 calc R . .
H15 H 0.7679 0.6661 0.3389 0.234 Uiso 1 1 calc R . .
H16 H 0.7479 0.5851 0.3215 0.234 Uiso 1 1 calc R . .
C19 C 0.7405(3) 0.6528(6) 0.4013(3) 0.247(5) Uani 1 1 d . . .
H17 H 0.7188 0.6713 0.4177 0.371 Uiso 1 1 calc R . .
H18 H 0.7602 0.6959 0.3961 0.371 Uiso 1 1 calc R . .
H19 H 0.7586 0.6106 0.4144 0.371 Uiso 1 1 calc R . .
C20 C 0.6967(2) 0.5588(4) 0.3780(3) 0.341(5) Uani 1 1 d . . .
H20 H 0.6709 0.5741 0.3906 0.511 Uiso 1 1 calc R . .
H21 H 0.7183 0.5300 0.3962 0.511 Uiso 1 1 calc R . .
H22 H 0.6866 0.5255 0.3559 0.511 Uiso 1 1 calc R . .
C21 C 0.64588(10) 0.96396(18) 0.37636(9) 0.0339(8) Uani 1 1 d . . .
C22 C 0.68745(11) 0.9490(2) 0.36331(10) 0.0468(10) Uani 1 1 d . C .
C23 C 0.72769(13) 0.9642(3) 0.38585(12) 0.0771(14) Uani 1 1 d . . .
H23 H 0.7549 0.9520 0.3761 0.093 Uiso 1 1 calc R C .
C24 C 0.73006(13) 0.9965(3) 0.42204(12) 0.0793(15) Uani 1 1 d . . .
C25 C 0.68933(12) 1.0137(3) 0.43475(11) 0.0606(12) Uani 1 1 d . . .
H24 H 0.6897 1.0373 0.4592 0.073 Uiso 1 1 calc R C .
C26 C 0.64810(10) 0.99773(19) 0.41320(9) 0.0356(8) Uani 1 1 d . . .
C27 C 0.77561(17) 1.0198(4) 0.44601(15) 0.119(2) Uani 1 1 d . . .
C28 C 0.81441(18) 0.9895(5) 0.4310(2) 0.202(4) Uani 1 1 d . . .
H25 H 0.8416 1.0045 0.4479 0.302 Uiso 1 1 calc R . .
H26 H 0.8156 1.0109 0.4053 0.302 Uiso 1 1 calc R . .
H27 H 0.8124 0.9324 0.4295 0.302 Uiso 1 1 calc R . .
C29 C 0.77439(18) 0.9972(4) 0.48743(15) 0.116(2) Uani 1 1 d . . .
H28 H 0.7718 0.9404 0.4894 0.174 Uiso 1 1 calc R . .
H29 H 0.7485 1.0220 0.4967 0.174 Uiso 1 1 calc R . .
H30 H 0.8021 1.0146 0.5030 0.174 Uiso 1 1 calc R . .
C30 C 0.7790(2) 1.1146(4) 0.4461(2) 0.147(3) Uani 1 1 d . . .
H31 H 0.8045 1.1311 0.4647 0.220 Uiso 1 1 calc R . .
H32 H 0.7512 1.1369 0.4531 0.220 Uiso 1 1 calc R . .
H33 H 0.7835 1.1328 0.4205 0.220 Uiso 1 1 calc R . .
C31 C 0.56552(10) 1.12763(17) 0.37251(8) 0.0298(7) Uani 1 1 d . . .
C32 C 0.59068(10) 1.11971(17) 0.40892(8) 0.0313(7) Uani 1 1 d . C .
C33 C 0.61074(11) 1.1828(2) 0.42801(9) 0.0409(9) Uani 1 1 d . . .
H34 H 0.6270 1.1752 0.4528 0.049 Uiso 1 1 calc R C .
C34 C 0.60815(12) 1.2591(2) 0.41230(10) 0.0453(9) Uani 1 1 d . C .
C35 C 0.58354(12) 1.26779(19) 0.37684(10) 0.0433(9) Uani 1 1 d . . .
H35 H 0.5806 1.3180 0.3653 0.052 Uiso 1 1 calc R C .
C36 C 0.56276(10) 1.20334(19) 0.35761(9) 0.0352(8) Uani 1 1 d . C .
C37 C 0.63156(16) 1.3271(2) 0.43566(12) 0.0667(13) Uani 1 1 d . . .
C38 C 0.67940(17) 1.3035(3) 0.45172(18) 0.108(2) Uani 1 1 d . C .
H36 H 0.6953 1.2854 0.4308 0.162 Uiso 1 1 calc R . .
H37 H 0.6784 1.2613 0.4704 0.162 Uiso 1 1 calc R . .
H38 H 0.6952 1.3485 0.4643 0.162 Uiso 1 1 calc R . .
C39 C 0.60568(18) 1.3462(3) 0.46923(13) 0.0840(16) Uani 1 1 d . C .
H39 H 0.6166 1.3957 0.4810 0.126 Uiso 1 1 calc R . .
H40 H 0.6103 1.3044 0.4883 0.126 Uiso 1 1 calc R . .
H41 H 0.5736 1.3508 0.4598 0.126 Uiso 1 1 calc R . .
C40 C 0.6347(2) 1.3977(3) 0.41132(16) 0.118(2) Uani 1 1 d . C .
H42 H 0.6044 1.4166 0.4019 0.177 Uiso 1 1 calc R . .
H43 H 0.6503 1.3842 0.3895 0.177 Uiso 1 1 calc R . .
H44 H 0.6514 1.4387 0.4265 0.177 Uiso 1 1 calc R . .
C41 C 0.45633(10) 1.13114(17) 0.30555(8) 0.0307(7) Uani 1 1 d . . .
C42 C 0.47596(10) 1.20212(18) 0.31855(9) 0.0350(8) Uani 1 1 d . C .
C43 C 0.45349(12) 1.25558(19) 0.33859(10) 0.0442(9) Uani 1 1 d . . .
H45 H 0.4680 1.3031 0.3468 0.053 Uiso 1 1 calc R C .
C44 C 0.41113(13) 1.2418(2) 0.34689(11) 0.0511(10) Uani 1 1 d . A .
C45 C 0.39176(11) 1.1696(2) 0.33556(10) 0.0461(9) Uani 1 1 d . . .
H46 H 0.3626 1.1579 0.3416 0.055 Uiso 1 1 calc R C .
C46 C 0.41389(10) 1.11461(18) 0.31573(9) 0.0341(8) Uani 1 1 d . C .
C47 C 0.38605(15) 1.3030(3) 0.36906(15) 0.0826(15) Uani 1 1 d . . .
C48 C 0.4174(4) 1.3186(6) 0.4112(3) 0.100(4) Uani 0.50 1 d P A 2
H47 H 0.4481 1.3320 0.4069 0.150 Uiso 0.50 1 calc PR A 2
H48 H 0.4179 1.2713 0.4269 0.150 Uiso 0.50 1 calc PR A 2
H49 H 0.4046 1.3618 0.4244 0.150 Uiso 0.50 1 calc PR A 2
C49 C 0.3827(5) 1.3786(7) 0.3476(5) 0.198(7) Uani 0.50 1 d P A 2
H50 H 0.3511 1.3904 0.3388 0.297 Uiso 0.50 1 calc PR A 2
H51 H 0.3992 1.3746 0.3255 0.297 Uiso 0.50 1 calc PR A 2
H52 H 0.3957 1.4205 0.3646 0.297 Uiso 0.50 1 calc PR A 2
C50 C 0.3417(3) 1.2775(5) 0.3786(3) 0.087(3) Uani 0.50 1 d P A 2
H53 H 0.3451 1.2283 0.3929 0.131 Uiso 0.50 1 calc PR A 2
H54 H 0.3210 1.2699 0.3549 0.131 Uiso 0.50 1 calc PR A 2
H55 H 0.3297 1.3175 0.3943 0.131 Uiso 0.50 1 calc PR A 2
C51 C 0.4070(4) 1.3744(5) 0.3732(5) 0.164(5) Uani 0.50 1 d P A 3
H56 H 0.3880 1.4113 0.3849 0.246 Uiso 0.50 1 calc PR A 3
H57 H 0.4121 1.3940 0.3479 0.246 Uiso 0.50 1 calc PR A 3
H58 H 0.4359 1.3690 0.3896 0.246 Uiso 0.50 1 calc PR A 3
C52 C 0.3399(4) 1.3196(6) 0.3427(4) 0.117(5) Uani 0.50 1 d P A 3
H59 H 0.3262 1.3669 0.3516 0.175 Uiso 0.50 1 calc PR A 3
H60 H 0.3195 1.2752 0.3441 0.175 Uiso 0.50 1 calc PR A 3
H61 H 0.3454 1.3267 0.3161 0.175 Uiso 0.50 1 calc PR A 3
C53 C 0.3699(4) 1.2626(7) 0.4042(3) 0.115(4) Uani 0.50 1 d P A 3
H62 H 0.3956 1.2384 0.4200 0.173 Uiso 0.50 1 calc PR A 3
H63 H 0.3477 1.2224 0.3955 0.173 Uiso 0.50 1 calc PR A 3
H64 H 0.3562 1.3015 0.4195 0.173 Uiso 0.50 1 calc PR A 3
C54 C 0.44650(10) 0.94876(16) 0.35903(8) 0.0269(7) Uani 1 1 d . . .
C55 C 0.40180(10) 0.97201(17) 0.34792(8) 0.0296(7) Uani 1 1 d . C .
C56 C 0.36822(11) 0.95616(18) 0.37055(9) 0.0364(8) Uani 1 1 d . . .
H65 H 0.3384 0.9727 0.3621 0.044 Uiso 1 1 calc R C .
C57 C 0.37745(11) 0.9163(2) 0.40556(9) 0.0447(9) Uani 1 1 d . B .
C58 C 0.42181(11) 0.8957(2) 0.41724(9) 0.0394(9) Uani 1 1 d . . .
H66 H 0.4293 0.8700 0.4412 0.047 Uiso 1 1 calc R C .
C59 C 0.45560(10) 0.91165(17) 0.39481(8) 0.0292(7) Uani 1 1 d . C .
C60 C 0.3436(2) 0.9175(5) 0.4322(2) 0.059(2) Uani 0.50 1 d P B 4
C61 C 0.3365(4) 0.9971(6) 0.4513(3) 0.118(3) Uani 0.50 1 d P B 4
H67 H 0.3616 1.0073 0.4715 0.176 Uiso 0.50 1 calc PR B 4
H68 H 0.3084 0.9959 0.4626 0.176 Uiso 0.50 1 calc PR B 4
H69 H 0.3350 1.0386 0.4320 0.176 Uiso 0.50 1 calc PR B 4
C62 C 0.2972(3) 0.8941(9) 0.4075(3) 0.115(5) Uani 0.50 1 d P B 4
H70 H 0.2738 0.8902 0.4243 0.173 Uiso 0.50 1 calc PR B 4
H71 H 0.3005 0.8437 0.3950 0.173 Uiso 0.50 1 calc PR B 4
H72 H 0.2888 0.9341 0.3879 0.173 Uiso 0.50 1 calc PR B 4
C63 C 0.3518(3) 0.8612(7) 0.4649(2) 0.088(3) Uani 0.50 1 d P B 4
H73 H 0.3828 0.8422 0.4672 0.132 Uiso 0.50 1 calc PR B 4
H74 H 0.3311 0.8170 0.4602 0.132 Uiso 0.50 1 calc PR B 4
H75 H 0.3469 0.8875 0.4887 0.132 Uiso 0.50 1 calc PR B 4
C64 C 0.3370(2) 0.8863(5) 0.4282(2) 0.050(2) Uani 0.50 1 d P B 5
C65 C 0.3410(3) 0.7975(7) 0.4308(4) 0.127(4) Uani 0.50 1 d P B 5
H76 H 0.3230 0.7780 0.4500 0.190 Uiso 0.50 1 calc PR B 5
H77 H 0.3725 0.7830 0.4381 0.190 Uiso 0.50 1 calc PR B 5
H78 H 0.3300 0.7744 0.4058 0.190 Uiso 0.50 1 calc PR B 5
C66 C 0.3584(5) 0.9160(14) 0.4701(3) 0.258(10) Uani 0.50 1 d P B 5
H79 H 0.3566 0.9730 0.4712 0.387 Uiso 0.50 1 calc PR B 5
H80 H 0.3899 0.8996 0.4751 0.387 Uiso 0.50 1 calc PR B 5
H81 H 0.3417 0.8932 0.4894 0.387 Uiso 0.50 1 calc PR B 5
C67 C 0.2946(4) 0.9113(9) 0.4146(3) 0.097(4) Uani 0.50 1 d P B 5
H82 H 0.2845 0.8858 0.3900 0.145 Uiso 0.50 1 calc PR B 5
H83 H 0.2949 0.9680 0.4110 0.145 Uiso 0.50 1 calc PR B 5
H84 H 0.2741 0.8980 0.4331 0.145 Uiso 0.50 1 calc PR B 5
O7 O 0.47172(7) 0.85862(13) 0.27368(6) 0.0350(6) Uani 1 1 d . . .
H85 H 0.4605(8) 0.8351(15) 0.2815(7) 0.006(7) Uiso 1 1 d . . .
O8 O 0.55130(8) 0.98121(13) 0.27516(6) 0.0417(6) Uani 1 1 d . . .
O9 O 0.60163(13) 1.1414(2) 0.27600(12) 0.0364(11) Uani 0.50 1 d P C 6
O10 O 0.65190(14) 1.0505(2) 0.28480(13) 0.0374(11) Uani 0.50 1 d P C 6
C68 C 0.6393(2) 1.1163(4) 0.27489(18) 0.0364(16) Uani 0.50 1 d P C 6
C69 C 0.6732(2) 1.1699(4) 0.2591(2) 0.054(2) Uani 0.50 1 d P C 6
O11 O 0.61716(15) 1.0871(2) 0.28905(10) 0.0334(11) Uani 0.50 1 d P C 7
O12 O 0.42504(14) 0.7512(3) 0.30388(12) 0.1467(17) Uani 1 1 d . . .
N1 N 0.3984(2) 0.6652(5) 0.3423(3) 0.284(5) Uani 1 1 d . . .
C70 C 0.4146(2) 0.7353(5) 0.3295(3) 0.155(3) Uani 1 1 d . . .
C71 C 0.3939(5) 0.5980(7) 0.3325(7) 0.437(14) Uani 1 1 d . . .
C72 C 0.3815(5) 0.6765(13) 0.3870(5) 0.474(10) Uani 1 1 d . . .
O13 O 0.46741(16) 0.2037(3) -0.00149(10) 0.1380(17) Uani 1 1 d . . .
N2 N 0.5123(2) 0.1331(4) 0.04312(13) 0.154(2) Uani 1 1 d . . .
C73 C 0.4886(2) 0.1917(4) 0.03235(19) 0.143(2) Uani 1 1 d . . .
C74 C 0.5075(4) 0.0538(5) 0.0159(2) 0.181(4) Uani 1 1 d . . .
C75 C 0.52942(19) 0.1095(3) 0.08008(15) 0.0868(17) Uani 1 1 d . . .
O14 O 0.2208(6) 0.1649(12) 0.1823(5) 0.359(11) Uiso 0.50 1 d PD . .
N3 N 0.2744(3) 0.1889(5) 0.1503(3) 0.120(3) Uiso 0.50 1 d PD . .
C76 C 0.2475(6) 0.1254(10) 0.1592(5) 0.202(8) Uiso 0.50 1 d PD . .
C77 C 0.2703(7) 0.2685(9) 0.1542(6) 0.201(8) Uiso 0.50 1 d PD . .
C78 C 0.3107(4) 0.1576(7) 0.1331(3) 0.105(4) Uiso 0.50 1 d PD . .
O15 O 0.2774(3) 0.3373(6) 0.2647(3) 0.247(5) Uiso 0.75 1 d PD . .
N4 N 0.2221(4) 0.3665(6) 0.2293(3) 0.233(5) Uiso 0.75 1 d PD . .
C79 C 0.2379(5) 0.2967(8) 0.2503(4) 0.233(7) Uiso 0.75 1 d PD . .
C80 C 0.2433(5) 0.4400(8) 0.2307(4) 0.226(6) Uiso 0.75 1 d PD . .
C81 C 0.1810(4) 0.3311(6) 0.2173(3) 0.151(4) Uiso 0.75 1 d PD . .
O16 O 0.4265(3) 0.4637(5) 0.1737(3) 0.216(4) Uiso 0.75 1 d PD . .
N5 N 0.4124(4) 0.4175(8) 0.2225(4) 0.277(7) Uiso 0.75 1 d PD . .
C83 C 0.3744(6) 0.3692(12) 0.2162(7) 0.361(12) Uiso 0.75 1 d PD . .
C84 C 0.4303(8) 0.3753(13) 0.2567(6) 0.367(13) Uiso 0.75 1 d PD . .
C82 C 0.4523(5) 0.4470(11) 0.2095(4) 0.310(10) Uiso 0.75 1 d PD . .
O17 O 0.6337(2) 0.7859(4) 0.42904(18) 0.090(2) Uani 0.50 1 d P D 6
O18 O 0.6784(4) 0.7684(12) 0.4867(5) 0.494(10) Uani 0.50 1 d P E 6
O19 O 0.6236(5) 0.8095(9) 0.4797(7) 0.380(12) Uani 0.50 1 d P E 6
O20 O 0.6531(3) 0.7882(6) 0.4670(3) 0.128(4) Uani 0.50 1 d P F 7
O21 O 0.5817(12) 0.8515(15) 0.5114(9) 0.96(3) Uani 1 1 d . . .

loop_
_atom_site_aniso_label
_atom_site_aniso_U_11
_atom_site_aniso_U_22
_atom_site_aniso_U_33
_atom_site_aniso_U_23
_atom_site_aniso_U_13
_atom_site_aniso_U_12
Cu1 0.03114(17) 0.02720(18) 0.02280(16) 0.00060(14) 0.00516(14) 0.00111(15)
Cu2 0.03669(19) 0.0339(2) 0.02242(17) 0.00019(15) 0.00610(15) 0.00076(16)
Cu3 0.0564(2) 0.0344(2) 0.02850(19) -0.00378(16) 0.01119(18) -0.00643(19)
Cu4 0.03734(19) 0.0384(2) 0.02481(18) -0.00153(16) 0.00610(15) 0.00289(17)
Cu5 0.0398(2) 0.0335(2) 0.01836(16) 0.00073(15) 0.00653(15) -0.00254(16)
S1 0.0329(4) 0.0387(4) 0.0220(3) 0.0052(3) 0.0041(3) 0.0014(3)
S2 0.0427(4) 0.0298(4) 0.0475(5) -0.0066(4) 0.0124(4) -0.0016(3)
S3 0.0420(4) 0.0623(6) 0.0461(5) -0.0236(4) 0.0210(4) -0.0165(4)
S4 0.0358(4) 0.0363(4) 0.0247(3) -0.0007(3) 0.0052(3) 0.0010(3)
S5 0.0420(4) 0.0360(4) 0.0349(4) 0.0080(3) 0.0064(3) -0.0030(4)
S6 0.0326(4) 0.0385(4) 0.0305(4) 0.0096(3) 0.0024(3) 0.0013(3)
O1 0.0398(11) 0.0270(10) 0.0249(10) 0.0020(8) 0.0083(9) 0.0001(9)
O2 0.0358(11) 0.0314(11) 0.0306(10) -0.0049(9) 0.0090(9) -0.0011(9)
O3 0.0318(10) 0.0414(12) 0.0241(10) -0.0055(9) 0.0030(8) 0.0028(9)
O4 0.0434(12) 0.0263(10) 0.0277(10) -0.0033(9) -0.0026(9) 0.0010(9)
O5 0.0363(10) 0.0311(11) 0.0234(10) 0.0020(8) 0.0092(8) 0.0031(9)
O6 0.0293(10) 0.0354(11) 0.0210(9) 0.0035(8) 0.0069(8) 0.0016(9)
C1 0.0282(14) 0.0312(15) 0.0291(14) 0.0061(13) 0.0042(12) 0.0034(12)
C2 0.0335(15) 0.0310(16) 0.0342(15) 0.0106(13) 0.0067(13) 0.0048(13)
C3 0.056(2) 0.0415(19) 0.0507(19) 0.0163(16) 0.0253(16) 0.0051(16)
C4 0.083(3) 0.043(2) 0.074(2) 0.0241(19) 0.039(2) 0.006(2)
C5 0.063(2) 0.0327(18) 0.068(2) 0.0088(17) 0.0261(19) 0.0031(17)
C6 0.0334(15) 0.0297(16) 0.0479(18) 0.0016(15) 0.0101(14) 0.0003(13)
C7 0.187(5) 0.045(3) 0.108(4) 0.035(3) 0.077(4) 0.020(3)
C8 0.367(7) 0.109(4) 0.305(6) 0.110(4) 0.276(5) 0.048(5)
C9 0.190(6) 0.050(3) 0.203(6) 0.060(4) 0.075(5) -0.009(4)
C10 0.338(11) 0.097(4) 0.128(5) 0.079(4) -0.092(6) -0.048(6)
C11 0.0358(15) 0.0340(16) 0.0309(15) -0.0050(13) 0.0108(13) 0.0043(13)
C12 0.0357(16) 0.0397(18) 0.0425(18) -0.0055(15) 0.0104(14) 0.0072(14)
C13 0.051(2) 0.046(2) 0.077(3) 0.009(2) 0.0226(19) 0.0159(17)
C14 0.043(2) 0.070(3) 0.088(3) 0.016(2) 0.010(2) 0.020(2)
C15 0.0338(18) 0.082(3) 0.060(2) -0.004(2) 0.0083(17) 0.0092(19)
C16 0.0360(16) 0.0485(19) 0.0360(16) -0.0069(15) 0.0141(14) 0.0014(15)
C17 0.060(3) 0.129(4) 0.132(5) 0.052(4) -0.001(3) 0.040(3)
C18 0.086(4) 0.124(5) 0.266(9) 0.051(5) 0.054(5) 0.059(3)
C19 0.232(9) 0.302(10) 0.197(9) 0.090(8) -0.013(8) 0.155(8)
C20 0.059(4) 0.232(5) 0.716(14) 0.363(6) -0.006(6) 0.014(4)
C21 0.0335(15) 0.0342(16) 0.0337(16) -0.0005(14) 0.0036(13) -0.0005(13)
C22 0.0374(17) 0.063(2) 0.0416(18) -0.0247(16) 0.0105(15) -0.0041(16)
C23 0.036(2) 0.119(4) 0.076(3) -0.054(3) 0.0099(19) 0.000(2)
C24 0.038(2) 0.134(4) 0.064(2) -0.050(3) -0.0014(19) 0.001(2)
C25 0.042(2) 0.088(3) 0.049(2) -0.033(2) -0.0048(17) 0.006(2)
C26 0.0323(15) 0.0428(18) 0.0312(15) -0.0046(14) 0.0030(13) 0.0047(14)
C27 0.054(3) 0.212(6) 0.084(3) -0.087(3) -0.010(2) 0.014(3)
C28 0.045(3) 0.354(10) 0.193(6) -0.169(6) -0.032(4) 0.022(5)
C29 0.081(3) 0.147(5) 0.101(4) 0.001(4) -0.054(3) -0.005(4)
C30 0.130(5) 0.150(6) 0.153(6) -0.026(5) -0.008(5) -0.060(5)
C31 0.0330(15) 0.0268(15) 0.0314(15) -0.0019(12) 0.0103(12) 0.0005(12)
C32 0.0370(15) 0.0301(16) 0.0276(14) -0.0036(13) 0.0075(12) -0.0014(13)
C33 0.0476(19) 0.0436(19) 0.0309(16) -0.0076(15) 0.0027(14) -0.0038(16)
C34 0.056(2) 0.0355(18) 0.0436(19) -0.0105(15) 0.0053(16) -0.0092(16)
C35 0.054(2) 0.0274(16) 0.0482(19) -0.0003(15) 0.0075(17) -0.0066(15)
C36 0.0387(16) 0.0366(17) 0.0310(15) 0.0016(14) 0.0071(13) -0.0022(14)
C37 0.091(3) 0.043(2) 0.062(3) -0.010(2) -0.004(2) -0.024(2)
C38 0.080(3) 0.085(3) 0.152(5) -0.046(4) -0.011(3) -0.029(3)
C39 0.111(4) 0.067(3) 0.077(3) -0.033(2) 0.021(3) -0.018(3)
C40 0.194(6) 0.057(3) 0.096(4) -0.001(3) -0.008(4) -0.066(3)
C41 0.0362(15) 0.0323(16) 0.0238(14) 0.0110(12) 0.0052(12) 0.0101(13)
C42 0.0402(16) 0.0303(16) 0.0355(16) 0.0066(13) 0.0086(14) 0.0022(13)
C43 0.054(2) 0.0269(16) 0.054(2) 0.0044(15) 0.0131(17) 0.0058(15)
C44 0.057(2) 0.0392(19) 0.062(2) 0.0034(17) 0.0249(18) 0.0112(17)
C45 0.0430(18) 0.0407(19) 0.059(2) 0.0089(17) 0.0240(16) 0.0108(15)
C46 0.0374(16) 0.0310(16) 0.0348(16) 0.0080(13) 0.0081(13) 0.0073(13)
C47 0.078(3) 0.055(3) 0.126(4) -0.012(3) 0.056(3) 0.017(2)
C48 0.109(8) 0.089(7) 0.104(7) -0.053(6) 0.027(6) 0.025(6)
C49 0.236(12) 0.105(8) 0.286(17) 0.102(9) 0.156(12) 0.126(8)
C50 0.079(6) 0.055(6) 0.138(9) -0.011(6) 0.054(6) 0.002(5)
C51 0.181(9) 0.029(4) 0.321(14) -0.062(7) 0.181(9) -0.007(6)
C52 0.084(7) 0.068(7) 0.203(13) -0.030(8) 0.035(8) 0.025(6)
C53 0.143(8) 0.094(8) 0.132(8) -0.020(6) 0.104(6) 0.020(7)
C54 0.0343(15) 0.0269(15) 0.0199(13) 0.0018(11) 0.0055(11) 0.0003(12)
C55 0.0340(15) 0.0305(15) 0.0241(14) 0.0065(12) 0.0036(12) 0.0019(12)
C56 0.0319(15) 0.0428(18) 0.0353(16) 0.0090(14) 0.0073(13) 0.0056(14)
C57 0.0385(17) 0.061(2) 0.0383(17) 0.0122(16) 0.0173(14) 0.0031(16)
C58 0.0409(17) 0.050(2) 0.0286(15) 0.0136(14) 0.0098(13) 0.0035(15)
C59 0.0289(14) 0.0327(16) 0.0267(14) 0.0011(12) 0.0066(12) 0.0022(12)
C60 0.035(4) 0.091(5) 0.049(4) 0.043(4) -0.003(3) -0.031(4)
C61 0.164(7) 0.116(8) 0.096(6) 0.038(5) 0.103(5) 0.080(6)
C62 0.028(4) 0.239(14) 0.084(6) 0.051(8) 0.032(4) -0.032(6)
C63 0.030(4) 0.193(10) 0.042(4) 0.065(5) 0.010(3) -0.002(5)
C64 0.036(3) 0.068(5) 0.051(4) 0.030(4) 0.025(3) -0.023(4)
C65 0.083(6) 0.121(9) 0.195(11) 0.061(8) 0.085(7) -0.005(6)
C66 0.189(9) 0.53(3) 0.086(7) -0.093(12) 0.119(6) -0.209(14)
C67 0.056(6) 0.169(12) 0.068(7) 0.048(7) 0.019(5) 0.042(7)
O7 0.0427(12) 0.0395(12) 0.0246(10) 0.0039(9) 0.0109(9) -0.0047(10)
O8 0.0639(14) 0.0425(13) 0.0180(9) 0.0001(9) 0.0033(10) 0.0186(11)
O9 0.036(2) 0.033(2) 0.045(2) -0.0127(19) 0.0222(19) -0.0150(18)
O10 0.038(2) 0.025(2) 0.049(3) 0.000(2) 0.004(2) -0.0126(18)
C68 0.041(3) 0.037(3) 0.030(3) -0.009(3) 0.001(3) -0.014(3)
C69 0.056(4) 0.046(4) 0.067(5) 0.011(4) 0.030(4) -0.018(3)
O11 0.054(2) 0.033(2) 0.0160(18) 0.0073(17) 0.0137(18) 0.025(2)
O12 0.117(3) 0.191(4) 0.131(3) 0.094(3) 0.015(2) -0.059(3)
N1 0.142(5) 0.194(6) 0.533(13) 0.194(7) 0.102(7) -0.015(5)
C70 0.080(4) 0.166(7) 0.210(8) 0.076(6) -0.008(5) -0.025(4)
C71 0.353(18) 0.092(7) 0.89(4) 0.005(15) 0.18(2) -0.053(9)
C72 0.495(14) 0.59(3) 0.410(15) 0.026(17) 0.318(12) -0.226(17)
O13 0.187(4) 0.160(4) 0.072(2) 0.017(2) 0.035(2) 0.080(3)
N2 0.193(5) 0.210(6) 0.059(3) 0.015(3) 0.018(3) 0.105(4)
C73 0.115(4) 0.186(5) 0.141(4) 0.116(4) 0.065(3) 0.070(4)
C74 0.292(12) 0.131(6) 0.121(6) -0.034(5) 0.025(7) -0.007(7)
C75 0.101(4) 0.075(3) 0.079(3) 0.023(3) -0.005(3) -0.001(3)
O17 0.085(4) 0.110(5) 0.072(4) 0.021(4) -0.001(4) 0.010(4)
O18 0.343(9) 0.82(2) 0.334(19) -0.061(17) 0.090(12) 0.457(11)
O19 0.185(14) 0.239(14) 0.68(3) 0.220(18) -0.085(18) -0.081(11)
O20 0.060(4) 0.161(8) 0.151(7) 0.041(6) -0.034(5) 0.002(5)
O21 1.04(6) 0.72(4) 1.01(5) 0.40(4) -0.27(5) -0.06(4)

loop_
_atom_type_symbol
_atom_type_description
_atom_type_scat_dispersion_real
_atom_type_scat_dispersion_imag
_atom_type_scat_source
Cu Cu 0.3201 1.2651 'International Tables Vol C Tables 4.2.6.8 and 6.1.1.4'
C C 0.0033 0.0016 'International Tables Vol C Tables 4.2.6.8 and 6.1.1.4'
S S 0.1246 0.1234 'International Tables Vol C Tables 4.2.6.8 and 6.1.1.4'
O O 0.0106 0.0060 'International Tables Vol C Tables 4.2.6.8 and 6.1.1.4'
H H 0.0000 0.0000 'International Tables Vol C Tables 4.2.6.8 and 6.1.1.4'
N N 0.0061 0.0033 'International Tables Vol C Tables 4.2.6.8 and 6.1.1.4'

loop_
_geom_angle_atom_site_label_1
_geom_angle_atom_site_label_2
_geom_angle_atom_site_label_3
_geom_angle
_geom_angle_site_symmetry_1
_geom_angle_site_symmetry_3
O4 Cu1 O3 92.57(9) . .
O4 Cu1 O1 157.29(8) . .
O3 Cu1 O1 86.09(8) . .
O4 Cu1 O6 86.19(8) . .
O3 Cu1 O6 158.06(8) . .
O1 Cu1 O6 86.71(8) . .
O4 Cu1 S1 121.16(7) . .
O3 Cu1 S1 118.68(6) . .
O1 Cu1 S1 78.63(6) . .
O6 Cu1 S1 80.00(6) . .
O4 Cu1 S4 71.36(6) . .
O3 Cu1 S4 70.24(6) . .
O1 Cu1 S4 128.61(6) . .
O6 Cu1 S4 129.29(6) . .
S1 Cu1 S4 74.60(2) . .
O2 Cu2 O7 168.15(9) . .
O2 Cu2 O7 91.26(9) . 2_655
O7 Cu2 O7 80.84(10) . 2_655
O2 Cu2 O1 91.27(8) . .
O7 Cu2 O1 95.06(9) . .
O7 Cu2 O1 169.89(9) 2_655 .
O2 Cu2 O8 77.19(8) . .
O7 Cu2 O8 92.29(9) . .
O7 Cu2 O8 76.31(8) 2_655 .
O1 Cu2 O8 94.73(7) . .
O2 Cu2 S2 81.40(6) . .
O7 Cu2 S2 109.61(7) . .
O7 Cu2 S2 111.01(7) 2_655 .
O1 Cu2 S2 79.06(6) . .
O8 Cu2 S2 157.58(6) . .
O2 Cu2 Cu2 132.16(6) . 2_655
O7 Cu2 Cu2 41.82(6) . 2_655
O7 Cu2 Cu2 41.33(6) 2_655 2_655
O1 Cu2 Cu2 136.48(6) . 2_655
O8 Cu2 Cu2 92.97(5) . 2_655
S2 Cu2 Cu2 106.43(2) . 2_655
O2 Cu2 Cu3 39.32(6) . .
O7 Cu2 Cu3 131.31(7) . .
O7 Cu2 Cu3 90.76(7) 2_655 .
O1 Cu2 Cu3 85.02(6) . .
O8 Cu2 Cu3 39.55(6) . .
S2 Cu2 Cu3 118.06(2) . .
Cu2 Cu2 Cu3 124.801(15) 2_655 .
O8 Cu3 O2 89.79(9) . .
O8 Cu3 O10 110.28(14) . .
O2 Cu3 O10 149.75(14) . .
O8 Cu3 O3 97.04(8) . .
O2 Cu3 O3 92.32(8) . .
O10 Cu3 O3 106.76(14) . .
O8 Cu3 O11 79.99(13) . .
O2 Cu3 O11 167.14(12) . .
O10 Cu3 O11 33.81(16) . .
O3 Cu3 O11 96.64(11) . .
O8 Cu3 S3 171.78(7) . .
O2 Cu3 S3 83.38(6) . .
O10 Cu3 S3 77.80(12) . .
O3 Cu3 S3 78.75(6) . .
O11 Cu3 S3 107.37(11) . .
O8 Cu3 Cu2 53.17(7) . .
O2 Cu3 Cu2 38.67(6) . .
O10 Cu3 Cu2 161.39(12) . .
O3 Cu3 Cu2 85.46(5) . .
O11 Cu3 Cu2 132.87(11) . .
S3 Cu3 Cu2 119.08(3) . .
O8 Cu4 O5 93.82(9) . .
O8 Cu4 O9 104.58(14) . .
O5 Cu4 O9 151.62(13) . .
O8 Cu4 O11 81.12(13) . .
O5 Cu4 O11 174.45(12) . .
O9 Cu4 O11 30.41(15) . .
O8 Cu4 O4 95.93(8) . .
O5 Cu4 O4 86.62(8) . .
O9 Cu4 O4 112.21(13) . .
O11 Cu4 O4 96.14(11) . .
O8 Cu4 S5 173.23(7) . .
O5 Cu4 S5 83.25(6) . .
O9 Cu4 S5 80.47(12) . .
O11 Cu4 S5 102.03(11) . .
O4 Cu4 S5 77.84(5) . .
O8 Cu5 O7 89.60(9) 2_655 .
O8 Cu5 O5 89.68(8) 2_655 .
O7 Cu5 O5 158.69(9) . .
O8 Cu5 O6 177.99(9) 2_655 .
O7 Cu5 O6 92.06(8) . .
O5 Cu5 O6 88.36(8) . .
O8 Cu5 S6 101.88(8) 2_655 .
O7 Cu5 S6 119.77(7) . .
O5 Cu5 S6 81.17(6) . .
O6 Cu5 S6 78.27(6) . .
C59 S1 C2 101.73(14) . .
C59 S1 Cu1 93.05(10) . .
C2 S1 Cu1 94.26(10) . .
C6 S2 C12 97.98(15) . .
C6 S2 Cu2 90.22(10) . .
C12 S2 Cu2 88.91(11) . .
C22 S3 C16 102.93(17) . .
C22 S3 Cu3 95.21(12) . .
C16 S3 Cu3 93.60(11) . .
C26 S4 C32 98.90(15) . .
C26 S4 Cu1 88.12(10) . .
C32 S4 Cu1 87.56(10) . .
C42 S5 C36 101.90(15) . .
C42 S5 Cu4 95.54(11) . .
C36 S5 Cu4 95.39(11) . .
C55 S6 C46 100.35(14) . .
C55 S6 Cu5 90.19(10) . .
C46 S6 Cu5 90.22(10) . .
C1 O1 Cu2 121.27(17) . .
C1 O1 Cu1 126.47(18) . .
Cu2 O1 Cu1 109.84(9) . .
C11 O2 Cu2 120.21(19) . .
C11 O2 Cu3 118.88(18) . .
Cu2 O2 Cu3 102.01(9) . .
C21 O3 Cu1 136.9(2) . .
C21 O3 Cu3 115.39(19) . .
Cu1 O3 Cu3 103.80(8) . .
C31 O4 Cu1 134.90(18) . .
C31 O4 Cu4 111.67(18) . .
Cu1 O4 Cu4 103.01(8) . .
C41 O5 Cu5 120.98(18) . .
C41 O5 Cu4 118.12(18) . .
Cu5 O5 Cu4 105.80(9) . .
C54 O6 Cu5 120.02(16) . .
C54 O6 Cu1 123.43(16) . .
Cu5 O6 Cu1 115.22(9) . .
O1 C1 C6 121.7(3) . .
O1 C1 C2 121.3(3) . .
C6 C1 C2 117.0(3) . .
C3 C2 C1 121.4(3) . .
C3 C2 S1 119.7(2) . .
C1 C2 S1 118.8(2) . .
C4 C3 C2 121.7(3) . .
C3 C4 C5 116.8(3) . .
C3 C4 C7 121.2(4) . .
C5 C4 C7 121.9(4) . .
C6 C5 C4 122.3(3) . .
C5 C6 C1 120.7(3) . .
C5 C6 S2 120.4(3) . .
C1 C6 S2 118.8(2) . .
C10 C7 C9 108.1(5) . .
C10 C7 C8 110.4(6) . .
C9 C7 C8 111.6(5) . .
C10 C7 C4 106.6(5) . .
C9 C7 C4 111.1(4) . .
C8 C7 C4 108.9(4) . .
O2 C11 C16 120.4(3) . .
O2 C11 C12 122.2(3) . .
C16 C11 C12 117.4(3) . .
C11 C12 C13 120.2(3) . .
C11 C12 S2 120.6(2) . .
C13 C12 S2 119.2(3) . .
C14 C13 C12 122.6(4) . .
C15 C14 C13 115.9(4) . .
C15 C14 C17 121.6(4) . .
C13 C14 C17 122.5(4) . .
C14 C15 C16 122.7(3) . .
C11 C16 C15 121.0(3) . .
C11 C16 S3 118.2(2) . .
C15 C16 S3 120.8(3) . .
C20 C17 C19 101.3(7) . .
C20 C17 C18 118.7(6) . .
C19 C17 C18 97.4(6) . .
C20 C17 C14 114.5(5) . .
C19 C17 C14 112.3(6) . .
C18 C17 C14 110.7(5) . .
O3 C21 C22 119.2(3) . .
O3 C21 C26 124.8(3) . .
C22 C21 C26 116.0(3) . .
C23 C22 C21 121.6(3) . .
C23 C22 S3 119.0(3) . .
C21 C22 S3 119.4(2) . .
C22 C23 C24 122.6(4) . .
C23 C24 C25 116.2(4) . .
C23 C24 C27 122.3(4) . .
C25 C24 C27 121.2(4) . .
C24 C25 C26 122.8(4) . .
C25 C26 C21 120.7(3) . .
C25 C26 S4 119.5(3) . .
C21 C26 S4 119.7(2) . .
C28 C27 C29 112.7(5) . .
C28 C27 C24 113.8(4) . .
C29 C27 C24 108.9(5) . .
C28 C27 C30 107.9(6) . .
C29 C27 C30 105.3(5) . .
C24 C27 C30 107.9(5) . .
O4 C31 C36 119.1(3) . .
O4 C31 C32 125.5(3) . .
C36 C31 C32 115.5(3) . .
C33 C32 C31 121.3(3) . .
C33 C32 S4 118.6(2) . .
C31 C32 S4 120.1(2) . .
C32 C33 C34 122.6(3) . .
C35 C34 C33 116.8(3) . .
C35 C34 C37 123.8(3) . .
C33 C34 C37 119.5(3) . .
C34 C35 C36 120.5(3) . .
C35 C36 C31 123.4(3) . .
C35 C36 S5 118.1(2) . .
C31 C36 S5 118.4(2) . .
C40 C37 C38 107.4(4) . .
C40 C37 C39 110.3(4) . .
C38 C37 C39 108.7(4) . .
C40 C37 C34 111.5(3) . .
C38 C37 C34 109.7(3) . .
C39 C37 C34 109.3(4) . .
O5 C41 C46 122.8(3) . .
O5 C41 C42 120.4(3) . .
C46 C41 C42 116.8(3) . .
C43 C42 C41 121.8(3) . .
C43 C42 S5 121.2(2) . .
C41 C42 S5 116.9(2) . .
C44 C43 C42 121.8(3) . .
C43 C44 C45 117.1(3) . .
C43 C44 C47 121.2(3) . .
C45 C44 C47 121.7(3) . .
C46 C45 C44 122.1(3) . .
C45 C46 C41 120.2(3) . .
C45 C46 S6 119.4(2) . .
C41 C46 S6 120.3(2) . .
C51 C47 C50 130.6(7) . .
C51 C47 C49 44.0(9) . .
C50 C47 C49 111.6(8) . .
C51 C47 C53 120.0(9) . .
C50 C47 C53 45.7(6) . .
C49 C47 C53 141.4(8) . .
C51 C47 C44 113.9(6) . .
C50 C47 C44 115.1(5) . .
C49 C47 C44 109.5(7) . .
C53 C47 C44 108.9(5) . .
C51 C47 C52 104.7(8) . .
C50 C47 C52 56.2(6) . .
C49 C47 C52 63.7(7) . .
C53 C47 C52 101.8(7) . .
C44 C47 C52 105.7(6) . .
C51 C47 C48 64.4(8) . .
C50 C47 C48 105.3(7) . .
C49 C47 C48 107.4(8) . .
C53 C47 C48 64.0(6) . .
C44 C47 C48 107.4(5) . .
C52 C47 C48 146.7(7) . .
O6 C54 C55 121.3(2) . .
O6 C54 C59 122.4(3) . .
C55 C54 C59 116.2(3) . .
C56 C55 C54 121.6(3) . .
C56 C55 S6 119.2(2) . .
C54 C55 S6 119.2(2) . .
C55 C56 C57 121.5(3) . .
C58 C57 C56 117.0(3) . .
C58 C57 C60 122.1(4) . .
C56 C57 C60 118.7(4) . .
C58 C57 C64 121.8(4) . .
C56 C57 C64 120.7(4) . .
C60 C57 C64 20.9(4) . .
C57 C58 C59 121.7(3) . .
C58 C59 C54 121.8(3) . .
C58 C59 S1 118.6(2) . .
C54 C59 S1 119.6(2) . .
C57 C60 C63 115.1(6) . .
C57 C60 C61 115.8(7) . .
C63 C60 C61 104.6(7) . .
C57 C60 C62 106.0(6) . .
C63 C60 C62 107.5(7) . .
C61 C60 C62 107.3(8) . .
C67 C64 C65 113.3(9) . .
C67 C64 C66 117.5(10) . .
C65 C64 C66 103.9(11) . .
C67 C64 C57 116.9(8) . .
C65 C64 C57 106.6(6) . .
C66 C64 C57 96.6(6) . .
Cu2 O7 Cu5 105.78(10) . .
Cu2 O7 Cu2 96.85(10) . 2_655
Cu5 O7 Cu2 104.46(10) . 2_655
Cu4 O8 Cu5 107.92(10) . 2_655
Cu4 O8 Cu3 104.90(11) . .
Cu5 O8 Cu3 111.02(11) 2_655 .
Cu4 O8 Cu2 152.73(12) . .
Cu5 O8 Cu2 89.50(8) 2_655 .
Cu3 O8 Cu2 87.29(8) . .
C68 O9 Cu4 132.1(4) . .
C68 O10 Cu3 127.5(4) . .
O9 C68 O10 124.8(6) . .
O9 C68 C69 117.9(6) . .
O10 C68 C69 117.3(6) . .
Cu4 O11 Cu3 88.43(16) . .
C71 N1 C70 139.8(16) . .
C71 N1 C72 109.3(14) . .
C70 N1 C72 110.8(10) . .
O12 C70 N1 132.2(10) . .
C73 N2 C75 129.4(6) . .
C73 N2 C74 118.4(6) . .
C75 N2 C74 107.2(5) . .
N2 C73 O13 126.5(7) . .
C77 N3 C76 132.6(14) . .
C77 N3 C78 120.1(13) . .
C76 N3 C78 107.3(10) . .
O14 C76 N3 98.4(14) . .
C81 N4 C80 141.2(12) . .
C81 N4 C79 90.7(9) . .
C80 N4 C79 127.2(11) . .
O15 C79 N4 88.7(10) . .
C83 N5 C82 148.8(17) . .
C83 N5 C84 92.4(15) . .
C82 N5 C84 102.0(14) . .
O16 C82 N5 88.5(11) . .

loop_
_geom_bond_atom_site_label_1
_geom_bond_atom_site_label_2
_geom_bond_distance
_geom_bond_site_symmetry_2
Cu1 O4 1.941(2) .
Cu1 O3 1.955(2) .
Cu1 O1 2.009(2) .
Cu1 O6 2.0154(19) .
Cu1 S1 2.6286(8) .
Cu1 S4 3.1174(8) .
Cu2 O2 1.942(2) .
Cu2 O7 1.945(2) .
Cu2 O7 1.964(2) 2_655
Cu2 O1 1.9660(19) .
Cu2 O8 2.436(2) .
Cu2 S2 2.6505(9) .
Cu2 Cu2 2.9240(7) 2_655
Cu2 Cu3 3.0400(6) .
Cu3 O8 1.938(2) .
Cu3 O2 1.970(2) .
Cu3 O10 1.989(4) .
Cu3 O3 2.208(2) .
Cu3 O11 2.218(4) .
Cu3 S3 2.4165(10) .
Cu4 O8 1.931(2) .
Cu4 O5 2.001(2) .
Cu4 O9 2.027(4) .
Cu4 O11 2.180(4) .
Cu4 O4 2.276(2) .
Cu4 S5 2.3840(9) .
Cu5 O8 1.937(2) 2_655
Cu5 O7 1.956(2) .
Cu5 O5 1.978(2) .
Cu5 O6 2.0125(18) .
Cu5 S6 2.6590(9) .
S1 C59 1.773(3) .
S1 C2 1.782(3) .
S2 C6 1.783(3) .
S2 C12 1.785(3) .
S3 C22 1.767(3) .
S3 C16 1.781(4) .
S4 C26 1.774(3) .
S4 C32 1.780(3) .
S5 C42 1.782(3) .
S5 C36 1.799(3) .
S6 C55 1.775(3) .
S6 C46 1.789(3) .
O1 C1 1.333(3) .
O2 C11 1.330(4) .
O3 C21 1.296(3) .
O4 C31 1.324(3) .
O5 C41 1.340(4) .
O6 C54 1.330(3) .
C1 C6 1.394(4) .
C1 C2 1.397(4) .
C2 C3 1.379(4) .
C3 C4 1.376(5) .
C4 C5 1.395(6) .
C4 C7 1.576(6) .
C5 C6 1.373(5) .
C7 C10 1.513(9) .
C7 C9 1.526(8) .
C7 C8 1.529(9) .
C11 C16 1.387(4) .
C11 C12 1.391(4) .
C12 C13 1.397(5) .
C13 C14 1.398(5) .
C14 C15 1.368(6) .
C14 C17 1.494(6) .
C15 C16 1.393(5) .
C17 C20 1.370(9) .
C17 C19 1.436(11) .
C17 C18 1.486(8) .
C21 C22 1.410(5) .
C21 C26 1.413(4) .
C22 C23 1.380(5) .
C23 C24 1.382(6) .
C24 C25 1.389(6) .
C24 C27 1.561(6) .
C25 C26 1.391(5) .
C27 C28 1.440(8) .
C27 C29 1.514(8) .
C27 C30 1.626(9) .
C31 C36 1.397(4) .
C31 C32 1.405(4) .
C32 C33 1.370(4) .
C33 C34 1.416(5) .
C34 C35 1.371(5) .
C34 C37 1.541(5) .
C35 C36 1.398(4) .
C37 C40 1.492(6) .
C37 C38 1.527(7) .
C37 C39 1.534(6) .
C41 C46 1.399(4) .
C41 C42 1.401(4) .
C42 C43 1.385(5) .
C43 C44 1.364(5) .
C44 C45 1.400(5) .
C44 C47 1.560(6) .
C45 C46 1.393(5) .
C47 C51 1.376(11) .
C47 C50 1.482(10) .
C47 C49 1.496(13) .
C47 C53 1.551(12) .
C47 C52 1.588(12) .
C47 C48 1.668(11) .
C54 C55 1.405(4) .
C54 C59 1.405(4) .
C55 C56 1.393(4) .
C56 C57 1.403(4) .
C57 C58 1.387(4) .
C57 C60 1.473(9) .
C57 C64 1.624(8) .
C58 C59 1.394(4) .
C60 C63 1.494(11) .
C60 C61 1.548(13) .
C60 C62 1.594(11) .
C64 C67 1.367(13) .
C64 C65 1.529(14) .
C64 C66 1.609(16) .
O7 Cu2 1.964(2) 2_655
O8 Cu5 1.937(2) 2_655
O9 C68 1.215(8) .
O10 C68 1.225(7) .
C68 C69 1.531(9) .
O12 C70 1.030(9) .
N1 C71 1.205(15) .
N1 C70 1.391(10) .
N1 C72 1.728(18) .
O13 C73 1.290(7) .
N2 C73 1.260(8) .
N2 C75 1.393(6) .
N2 C74 1.658(9) .
O14 C76 1.391(16) .
N3 C77 1.378(15) .
N3 C76 1.414(17) .
N3 C78 1.419(13) .
O15 C79 1.411(13) .
N4 C81 1.390(12) .
N4 C80 1.409(14) .
N4 C79 1.451(14) .
O16 C82 1.418(14) .
N5 C83 1.403(17) .
N5 C82 1.432(17) .
N5 C84 1.447(17) .
O18 O19 1.78(2) .
